data_2021646
loop_
_publ_author_name
'Kiran Kumar, Haruvegowda'
'Yathirajan, Hemmige S.'
'Manju, Nagaraj'
'Kalluraya, Balakrishna'
'Rathore, Ravindranath S.'
'Glidewell, Christopher'

_publ_section_title
;
 Conversion of substituted 5-aryloxypyrazolecarbaldehydes into reduced
 3,4'-bipyrazoles: synthesis and characterization, and the structures of
 four precursors and two products, and their supramolecular assembly in
 zero, one and two dimensions
;
_journal_coeditor_code KY3177
_journal_issue 6
_journal_name_full 'Acta Crystallographica Section C'
_journal_page_first
;
;
_journal_paper_doi 10.1107/S2053229619006752
_journal_volume 75
_journal_year 2019
_chemical_formula_iupac 'C17 H13 Cl N2 O2'
_chemical_formula_moiety 'C17 H13 Cl N2 O2'
_chemical_formula_sum 'C17 H13 Cl N2 O2'
_chemical_formula_weight 312.74
_chemical_name_systematic
;
5-(2-Chlorophenoxy)-3-methyl-1-phenyl-1<i>H</i>-pyrazole-4-carbaldehyde
;
_space_group_crystal_system triclinic
_space_group_IT_number 2
_space_group_name_Hall '-P 1'
_space_group_name_H-M_alt 'P -1'
_symmetry_space_group_name_Hall '-P 1'
_symmetry_space_group_name_H-M 'P -1'
_atom_sites_solution_hydrogens geom
_audit_creation_method SHELXL-2014
_cell_angle_alpha 81.013(2)
_cell_angle_beta 69.861(2)
_cell_angle_gamma 69.990(2)
_cell_formula_units_Z 4
_cell_length_a 10.3034(4)
_cell_length_b 11.4856(4)
_cell_length_c 14.4725(5)
_cell_measurement_reflns_used 7620
_cell_measurement_temperature 296(2)
_cell_measurement_theta_max 28.522
_cell_measurement_theta_min 1.500
_cell_volume 1509.47(10)
_computing_cell_refinement
;
SAINT (Bruker, 2015)
;
_computing_data_collection
;
APEX2 (Bruker, 2015)
;
_computing_data_reduction
;
SAINT (Bruker, 2015)
;
_computing_molecular_graphics
;
PLATON (Spek, 2009)
;
_computing_publication_material
;
SHELXL2014 (Sheldrick, 2015b) and PLATON (Spek, 2009)
;
_computing_structure_refinement
;
SHELXL2014 (Sheldrick, 2015b)
;
_computing_structure_solution
;
SHELXT (Sheldrick, 2015a)
;
_diffrn_ambient_temperature 296(2)
_diffrn_detector_area_resol_mean 0.3333
_diffrn_measured_fraction_theta_full 1.000
_diffrn_measured_fraction_theta_max 1.000
_diffrn_measurement_device_type 'Bruker APEXII CCD'
_diffrn_measurement_method '\f and \w scans'
_diffrn_radiation_monochromator graphite
_diffrn_radiation_type MoK\a
_diffrn_radiation_wavelength 0.71073
_diffrn_reflns_av_R_equivalents 0.0418
_diffrn_reflns_av_unetI/netI 0.0342
_diffrn_reflns_limit_h_max 12
_diffrn_reflns_limit_h_min -12
_diffrn_reflns_limit_k_max 14
_diffrn_reflns_limit_k_min -14
_diffrn_reflns_limit_l_max 18
_diffrn_reflns_limit_l_min -18
_diffrn_reflns_number 35720
_diffrn_reflns_theta_full 25.242
_diffrn_reflns_theta_max 26.549
_diffrn_reflns_theta_min 1.500
_diffrn_source 'fine focus sealed tube'
_diffrn_standards_decay_% 0
_diffrn_standards_interval_count 0
_diffrn_standards_interval_time 0
_diffrn_standards_number 0
_exptl_absorpt_coefficient_mu 0.261
_exptl_absorpt_correction_T_max 0.967
_exptl_absorpt_correction_T_min 0.902
_exptl_absorpt_correction_type multi-scan
_exptl_absorpt_process_details
;
(SADABS; Bruker, 2015)
;
_exptl_crystal_colour colourless
_exptl_crystal_density_diffrn 1.376
_exptl_crystal_description block
_exptl_crystal_F_000 648
_exptl_crystal_size_max 0.190
_exptl_crystal_size_mid 0.160
_exptl_crystal_size_min 0.130
_refine_diff_density_max 0.200
_refine_diff_density_min -0.256
_refine_ls_extinction_method none
_refine_ls_goodness_of_fit_ref 1.032
_refine_ls_hydrogen_treatment constr
_refine_ls_matrix_type full
_refine_ls_number_parameters 425
_refine_ls_number_reflns 6296
_refine_ls_number_restraints 2
_refine_ls_restrained_S_all 1.032
_refine_ls_R_factor_all 0.0841
_refine_ls_R_factor_gt 0.0422
_refine_ls_shift/su_max 0.000
_refine_ls_shift/su_mean 0.000
_refine_ls_structure_factor_coef Fsqd
_refine_ls_weighting_details 'w=1/[\s^2^(Fo^2^)+(0.0353P)^2^+0.7109P] where P=(Fo^2^+2Fc^2^)/3'
_refine_ls_weighting_scheme calc
_refine_ls_wR_factor_gt 0.0893
_refine_ls_wR_factor_ref 0.1122
_reflns_number_gt 4051
_reflns_number_total 6296
_reflns_threshold_expression 'I > 2\s(I)'
_cod_data_source_file ky3177sup1.cif
_cod_data_source_block II
_cod_database_code 2021646
_shelx_space_group_comment
;
The symmetry employed for this shelxl refinement is uniquely defined
by the following loop, which should always be used as a source of
symmetry information in preference to the above space-group names.
They are only intended as comments.
;
_shelx_estimated_absorpt_t_min 0.952
_shelx_estimated_absorpt_t_max 0.967
_shelxl_version_number 2.014

loop_
_space_group_symop_operation_xyz
'x, y, z'
'-x, -y, -z'

loop_
_atom_site_type_symbol
_atom_site_label
_atom_site_fract_x
_atom_site_fract_y
_atom_site_fract_z
_atom_site_U_iso_or_equiv
_atom_site_adp_type
_atom_site_calc_flag
_atom_site_occupancy
_atom_site_disorder_assembly
_atom_site_disorder_group
N N11 0.46537(19) 0.20203(16) 0.97485(11) 0.0428(4) Uani d 1 . .
N N12 0.4865(2) 0.14789(18) 1.06314(12) 0.0481(5) Uani d 1 . .
C C13 0.6283(3) 0.1122(2) 1.04671(15) 0.0471(5) Uani d 1 . .
C C14 0.7027(2) 0.1431(2) 0.94887(15) 0.0478(5) Uani d 1 . .
C C15 0.5939(2) 0.1991(2) 0.90689(14) 0.0436(5) Uani d 1 . .
C C111 0.3208(2) 0.2481(2) 0.96916(14) 0.0427(5) Uani d 1 . .
C C112 0.2864(3) 0.3315(3) 0.8960(2) 0.0814(9) Uani d 1 . .
H H112 0.3575 0.3598 0.8483 0.098 Uiso calc 1 . .
C C113 0.1451(3) 0.3729(4) 0.8937(2) 0.1052(13) Uani d 1 . .
H H113 0.1222 0.4283 0.8432 0.126 Uiso calc 1 . .
C C114 0.0389(3) 0.3349(3) 0.9633(2) 0.0826(9) Uani d 1 . .
H H114 -0.0562 0.3641 0.9612 0.099 Uiso calc 1 . .
C C115 0.0738(3) 0.2535(3) 1.0363(2) 0.0741(8) Uani d 1 . .
H H115 0.0016 0.2271 1.0847 0.089 Uiso calc 1 . .
C C116 0.2138(3) 0.2094(2) 1.03989(17) 0.0596(7) Uani d 1 . .
H H116 0.2360 0.1534 1.0903 0.072 Uiso calc 1 . .
C C131 0.6907(3) 0.0485(3) 1.12701(17) 0.0652(7) Uani d 1 . .
H H13A 0.6134 0.0426 1.1862 0.098 Uiso calc 1 . .
H H13B 0.7447 0.0952 1.1386 0.098 Uiso calc 1 . .
H H13C 0.7541 -0.0332 1.1079 0.098 Uiso calc 1 . .
O O151 0.60317(16) 0.24826(13) 0.81410(10) 0.0502(4) Uani d 1 . .
C C151 0.6655(2) 0.1640(2) 0.73937(14) 0.0392(5) Uani d 1 . .
C C152 0.7316(2) 0.2059(2) 0.64638(15) 0.0437(5) Uani d 1 . .
Cl Cl12 0.74176(7) 0.35534(6) 0.62745(5) 0.0646(2) Uani d 1 . .
C C153 0.7915(3) 0.1277(3) 0.56909(17) 0.0627(7) Uani d 1 . .
H H153 0.8371 0.1554 0.5063 0.075 Uiso calc 1 . .
C C154 0.7838(3) 0.0093(3) 0.5845(2) 0.0704(8) Uani d 1 . .
H H154 0.8236 -0.0431 0.5322 0.085 Uiso calc 1 . .
C C155 0.7176(3) -0.0324(2) 0.6772(2) 0.0604(7) Uani d 1 . .
H H155 0.7133 -0.1132 0.6875 0.072 Uiso calc 1 . .
C C156 0.6578(2) 0.0449(2) 0.75491(17) 0.0486(5) Uani d 1 . .
H H156 0.6123 0.0169 0.8176 0.058 Uiso calc 1 . .
C C141 0.8530(8) 0.1221(15) 0.9098(7) 0.056(2) Uani d 0.682(6) A 1
H H141 0.9112 0.0811 0.9492 0.067 Uiso calc 0.682(6) A 1
O O141 0.9129(3) 0.1571(3) 0.8223(2) 0.0759(12) Uani d 0.682(6) A 1
C C341 0.865(2) 0.133(4) 0.886(2) 0.056(2) Uani d 0.318(6) A 2
H H341 0.8920 0.1666 0.8217 0.067 Uiso calc 0.318(6) A 2
O O341 0.9538(8) 0.0736(8) 0.9322(6) 0.108(3) Uani d 0.318(6) A 2
N N21 0.35991(17) 0.30621(16) 0.36519(12) 0.0399(4) Uani d 1 . .
N N22 0.25244(19) 0.36825(17) 0.32225(13) 0.0464(4) Uani d 1 . .
C C23 0.3205(2) 0.4062(2) 0.23383(16) 0.0466(5) Uani d 1 . .
C C24 0.4720(2) 0.3700(2) 0.21647(16) 0.0470(5) Uani d 1 . .
C C25 0.4906(2) 0.30728(19) 0.30224(16) 0.0412(5) Uani d 1 . .
C C211 0.3173(2) 0.25752(19) 0.46428(15) 0.0414(5) Uani d 1 . .
C C212 0.4180(3) 0.1774(2) 0.50657(19) 0.0653(7) Uani d 1 . .
H H212 0.5163 0.1524 0.4705 0.078 Uiso calc 1 . .
C C213 0.3710(3) 0.1348(3) 0.6031(2) 0.0796(9) Uani d 1 . .
H H213 0.4389 0.0821 0.6320 0.096 Uiso calc 1 . .
C C214 0.2275(3) 0.1683(3) 0.65666(19) 0.0686(7) Uani d 1 . .
H H214 0.1974 0.1383 0.7214 0.082 Uiso calc 1 . .
C C215 0.1287(3) 0.2464(3) 0.61408(18) 0.0627(7) Uani d 1 . .
H H215 0.0303 0.2693 0.6502 0.075 Uiso calc 1 . .
C C216 0.1720(2) 0.2920(2) 0.51849(17) 0.0525(6) Uani d 1 . .
H H216 0.1034 0.3459 0.4906 0.063 Uiso calc 1 . .
C C231 0.2365(3) 0.4796(3) 0.16684(19) 0.0674(7) Uani d 1 . .
H H23A 0.2393 0.5633 0.1593 0.101 Uiso calc 1 . .
H H23B 0.1374 0.4795 0.1944 0.101 Uiso calc 1 . .
H H23C 0.2787 0.4432 0.1037 0.101 Uiso calc 1 . .
O O251 0.61405(15) 0.24538(14) 0.32537(12) 0.0525(4) Uani d 1 . .
C C251 0.6978(2) 0.3141(2) 0.33282(15) 0.0417(5) Uani d 1 . .
C C252 0.8440(2) 0.2532(2) 0.31538(14) 0.0414(5) Uani d 1 . .
Cl Cl22 0.91523(7) 0.10054(6) 0.28375(5) 0.06481(19) Uani d 1 . .
C C253 0.9323(2) 0.3149(2) 0.32515(16) 0.0532(6) Uani d 1 . .
H H253 1.0313 0.2744 0.3131 0.064 Uiso calc 1 . .
C C254 0.8744(3) 0.4354(2) 0.35251(18) 0.0579(6) Uani d 1 . .
H H254 0.9342 0.4764 0.3593 0.070 Uiso calc 1 . .
C C255 0.7287(3) 0.4961(2) 0.36995(19) 0.0615(7) Uani d 1 . .
H H255 0.6899 0.5782 0.3882 0.074 Uiso calc 1 . .
C C256 0.6397(3) 0.4354(2) 0.36030(18) 0.0551(6) Uani d 1 . .
H H256 0.5408 0.4762 0.3723 0.066 Uiso calc 1 . .
C C241 0.5717(19) 0.386(3) 0.1239(9) 0.056(2) Uani d 0.536(5) B 3
H H241 0.5400 0.4223 0.0703 0.067 Uiso calc 0.536(5) B 3
O O241 0.7078(4) 0.3480(4) 0.1156(3) 0.0786(15) Uani d 0.536(5) B 3
C C441 0.599(2) 0.392(3) 0.1335(10) 0.056(2) Uani d 0.464(5) B 4
H H441 0.6916 0.3673 0.1403 0.067 Uiso calc 0.464(5) B 4
O O441 0.5767(6) 0.4465(6) 0.0535(4) 0.113(2) Uani d 0.464(5) B 4

loop_
_atom_site_aniso_label
_atom_site_aniso_U_11
_atom_site_aniso_U_22
_atom_site_aniso_U_33
_atom_site_aniso_U_12
_atom_site_aniso_U_13
_atom_site_aniso_U_23
N11 0.0443(10) 0.0524(11) 0.0300(9) -0.0158(9) -0.0112(8) 0.0035(8)
N12 0.0519(12) 0.0614(12) 0.0318(9) -0.0195(10) -0.0155(8) 0.0057(8)
C13 0.0515(14) 0.0541(14) 0.0388(12) -0.0170(11) -0.0174(10) -0.0015(10)
C14 0.0457(13) 0.0535(14) 0.0423(12) -0.0145(11) -0.0118(10) -0.0034(10)
C15 0.0487(13) 0.0452(13) 0.0325(11) -0.0145(10) -0.0077(10) -0.0011(9)
C111 0.0422(12) 0.0479(13) 0.0356(11) -0.0110(10) -0.0129(9) -0.0005(9)
C112 0.0538(16) 0.103(2) 0.0669(18) -0.0174(16) -0.0176(14) 0.0357(16)
C113 0.064(2) 0.143(3) 0.078(2) -0.012(2) -0.0293(17) 0.050(2)
C114 0.0500(16) 0.113(3) 0.0722(19) -0.0116(16) -0.0251(15) 0.0127(18)
C115 0.0460(15) 0.102(2) 0.0664(17) -0.0250(15) -0.0129(13) 0.0129(16)
C116 0.0484(14) 0.0775(18) 0.0460(13) -0.0194(13) -0.0133(11) 0.0129(12)
C131 0.0687(17) 0.0828(19) 0.0498(14) -0.0209(15) -0.0307(13) 0.0031(13)
O151 0.0590(10) 0.0459(9) 0.0311(7) -0.0088(7) -0.0052(7) 0.0018(6)
C151 0.0341(11) 0.0475(13) 0.0320(10) -0.0079(9) -0.0111(9) 0.0005(9)
C152 0.0381(12) 0.0499(13) 0.0367(11) -0.0085(10) -0.0112(9) 0.0032(9)
Cl12 0.0620(4) 0.0567(4) 0.0602(4) -0.0174(3) -0.0106(3) 0.0168(3)
C153 0.0635(16) 0.080(2) 0.0361(13) -0.0148(14) -0.0116(11) -0.0040(12)
C154 0.0738(19) 0.077(2) 0.0599(17) -0.0080(15) -0.0254(14) -0.0264(15)
C155 0.0668(17) 0.0510(15) 0.0746(18) -0.0167(13) -0.0360(14) -0.0057(13)
C156 0.0488(13) 0.0539(14) 0.0459(12) -0.0179(11) -0.0192(11) 0.0044(11)
C141 0.048(2) 0.072(4) 0.042(6) -0.021(2) -0.009(3) 0.008(4)
O141 0.0554(18) 0.098(2) 0.059(2) -0.0294(16) 0.0018(14) 0.0044(16)
C341 0.048(2) 0.072(4) 0.042(6) -0.021(2) -0.009(3) 0.008(4)
O341 0.059(5) 0.133(7) 0.128(7) -0.015(4) -0.039(4) -0.006(5)
N21 0.0334(9) 0.0457(10) 0.0446(10) -0.0131(8) -0.0175(8) 0.0005(8)
N22 0.0387(10) 0.0550(12) 0.0527(11) -0.0157(9) -0.0249(9) 0.0045(9)
C23 0.0479(13) 0.0491(13) 0.0492(13) -0.0172(11) -0.0216(11) 0.0000(10)
C24 0.0467(13) 0.0522(14) 0.0446(12) -0.0192(11) -0.0142(10) -0.0010(10)
C25 0.0333(11) 0.0424(12) 0.0511(12) -0.0118(9) -0.0153(10) -0.0062(10)
C211 0.0394(12) 0.0421(12) 0.0467(12) -0.0150(10) -0.0168(10) -0.0004(9)
C212 0.0447(14) 0.0747(18) 0.0599(15) -0.0051(13) -0.0168(12) 0.0132(13)
C213 0.0627(18) 0.089(2) 0.0703(18) -0.0095(16) -0.0279(15) 0.0285(16)
C214 0.0727(19) 0.0770(19) 0.0540(15) -0.0289(15) -0.0204(14) 0.0171(13)
C215 0.0492(15) 0.0786(19) 0.0573(15) -0.0269(14) -0.0099(12) 0.0060(13)
C216 0.0411(13) 0.0624(15) 0.0563(14) -0.0176(11) -0.0192(11) 0.0036(11)
C231 0.0672(17) 0.0818(19) 0.0606(16) -0.0228(15) -0.0361(14) 0.0128(14)
O251 0.0354(8) 0.0493(9) 0.0780(11) -0.0147(7) -0.0248(8) 0.0028(8)
C251 0.0347(11) 0.0538(14) 0.0396(11) -0.0187(10) -0.0134(9) 0.0049(10)
C252 0.0334(11) 0.0525(13) 0.0358(11) -0.0128(10) -0.0105(9) 0.0031(9)
Cl22 0.0488(4) 0.0603(4) 0.0825(5) -0.0051(3) -0.0261(3) -0.0094(3)
C253 0.0371(12) 0.0729(18) 0.0538(14) -0.0200(12) -0.0199(11) 0.0049(12)
C254 0.0547(15) 0.0691(18) 0.0645(16) -0.0314(14) -0.0263(13) 0.0019(13)
C255 0.0649(17) 0.0568(16) 0.0699(17) -0.0198(13) -0.0263(13) -0.0094(13)
C256 0.0394(13) 0.0600(16) 0.0645(15) -0.0101(11) -0.0181(11) -0.0068(12)
C241 0.045(6) 0.081(3) 0.053(3) -0.031(5) -0.022(3) 0.004(3)
O241 0.045(2) 0.109(3) 0.073(2) -0.032(2) -0.0038(18) 0.003(2)
C441 0.045(6) 0.081(3) 0.053(3) -0.031(5) -0.022(3) 0.004(3)
O441 0.110(4) 0.153(5) 0.066(3) -0.057(4) -0.020(3) 0.044(3)

loop_
_atom_type_symbol
_atom_type_description
_atom_type_scat_dispersion_real
_atom_type_scat_dispersion_imag
_atom_type_scat_source
C C 0.0033 0.0016 'International Tables Vol C Tables 4.2.6.8 and 6.1.1.4'
H H 0.0000 0.0000 'International Tables Vol C Tables 4.2.6.8 and 6.1.1.4'
N N 0.0061 0.0033 'International Tables Vol C Tables 4.2.6.8 and 6.1.1.4'
O O 0.0106 0.0060 'International Tables Vol C Tables 4.2.6.8 and 6.1.1.4'
Cl Cl 0.1484 0.1585 'International Tables Vol C Tables 4.2.6.8 and 6.1.1.4'

loop_
_geom_angle_atom_site_label_1
_geom_angle_atom_site_label_2
_geom_angle_atom_site_label_3
_geom_angle
C15 N11 N12 109.92(17)
C15 N11 C111 131.34(17)
N12 N11 C111 118.73(16)
C13 N12 N11 105.69(16)
N12 C13 C14 111.49(19)
N12 C13 C131 120.3(2)
C14 C13 C131 128.3(2)
C15 C14 C141 130.6(4)
C15 C14 C13 104.06(19)
C141 C14 C13 125.3(4)
C15 C14 C341 119.0(8)
C13 C14 C341 136.8(8)
N11 C15 O151 121.68(19)
N11 C15 C14 108.84(18)
O151 C15 C14 129.5(2)
C112 C111 C116 119.5(2)
C112 C111 N11 121.6(2)
C116 C111 N11 118.93(18)
C111 C112 C113 119.3(3)
C111 C112 H112 120.4
C113 C112 H112 120.4
C114 C113 C112 121.5(3)
C114 C113 H113 119.2
C112 C113 H113 119.2
C113 C114 C115 118.7(3)
C113 C114 H114 120.7
C115 C114 H114 120.7
C114 C115 C116 121.1(3)
C114 C115 H115 119.4
C116 C115 H115 119.4
C111 C116 C115 119.9(2)
C111 C116 H116 120.1
C115 C116 H116 120.1
C13 C131 H13A 109.5
C13 C131 H13B 109.5
H13A C131 H13B 109.5
C13 C131 H13C 109.5
H13A C131 H13C 109.5
H13B C131 H13C 109.5
C15 O151 C151 116.19(16)
C156 C151 C152 120.2(2)
C156 C151 O151 122.55(18)
C152 C151 O151 117.18(19)
C151 C152 C153 119.7(2)
C151 C152 Cl12 119.99(17)
C153 C152 Cl12 120.30(18)
C154 C153 C152 120.1(2)
C154 C153 H153 120.0
C152 C153 H153 120.0
C153 C154 C155 120.2(2)
C153 C154 H154 119.9
C155 C154 H154 119.9
C154 C155 C156 120.2(2)
C154 C155 H155 119.9
C156 C155 H155 119.9
C151 C156 C155 119.6(2)
C151 C156 H156 120.2
C155 C156 H156 120.2
O141 C141 C14 122.4(5)
O141 C141 H141 118.8
C14 C141 H141 118.8
O341 C341 C14 112.0(19)
O341 C341 H341 124.0
C14 C341 H341 124.0
C25 N21 N22 109.99(16)
C25 N21 C211 131.70(17)
N22 N21 C211 118.27(16)
C23 N22 N21 105.52(17)
N22 C23 C24 111.66(18)
N22 C23 C231 120.1(2)
C24 C23 C231 128.2(2)
C25 C24 C241 132.2(9)
C25 C24 C23 104.14(18)
C241 C24 C23 123.1(8)
C25 C24 C441 120.9(9)
C23 C24 C441 134.9(9)
N21 C25 O251 120.89(18)
N21 C25 C24 108.69(18)
O251 C25 C24 130.25(19)
C216 C211 C212 119.5(2)
C216 C211 N21 118.85(18)
C212 C211 N21 121.68(19)
C211 C212 C213 119.2(2)
C211 C212 H212 120.4
C213 C212 H212 120.4
C214 C213 C212 121.4(2)
C214 C213 H213 119.3
C212 C213 H213 119.3
C213 C214 C215 119.0(2)
C213 C214 H214 120.5
C215 C214 H214 120.5
C214 C215 C216 121.1(2)
C214 C215 H215 119.5
C216 C215 H215 119.5
C215 C216 C211 119.8(2)
C215 C216 H216 120.1
C211 C216 H216 120.1
C23 C231 H23A 109.5
C23 C231 H23B 109.5
H23A C231 H23B 109.5
C23 C231 H23C 109.5
H23A C231 H23C 109.5
H23B C231 H23C 109.5
C25 O251 C251 117.88(16)
C252 C251 C256 120.3(2)
C252 C251 O251 116.61(19)
C256 C251 O251 123.02(19)
C251 C252 C253 119.5(2)
C251 C252 Cl22 120.09(17)
C253 C252 Cl22 120.40(17)
C254 C253 C252 120.1(2)
C254 C253 H253 119.9
C252 C253 H253 119.9
C253 C254 C255 120.3(2)
C253 C254 H254 119.8
C255 C254 H254 119.8
C254 C255 C256 119.9(2)
C254 C255 H255 120.0
C256 C255 H255 120.0
C251 C256 C255 119.8(2)
C251 C256 H256 120.1
C255 C256 H256 120.1
O241 C241 C24 118.2(12)
O241 C241 H241 120.9
C24 C241 H241 120.9
O441 C441 C24 118.2(15)
O441 C441 H441 120.9
C24 C441 H441 120.9

loop_
_geom_bond_atom_site_label_1
_geom_bond_atom_site_label_2
_geom_bond_distance
N11 C15 1.344(3)
N11 N12 1.385(2)
N11 C111 1.428(3)
N12 C13 1.319(3)
C13 C14 1.414(3)
C13 C131 1.492(3)
C14 C15 1.375(3)
C14 C141 1.400(8)
C14 C341 1.58(2)
C15 O151 1.357(2)
C111 C112 1.368(3)
C111 C116 1.370(3)
C112 C113 1.378(4)
C112 H112 0.9300
C113 C114 1.354(4)
C113 H113 0.9300
C114 C115 1.357(4)
C114 H114 0.9300
C115 C116 1.372(3)
C115 H115 0.9300
C116 H116 0.9300
C131 H13A 0.9600
C131 H13B 0.9600
C131 H13C 0.9600
O151 C151 1.394(2)
C151 C156 1.376(3)
C151 C152 1.378(3)
C152 C153 1.378(3)
C152 Cl12 1.728(2)
C153 C154 1.369(4)
C153 H153 0.9300
C154 C155 1.374(4)
C154 H154 0.9300
C155 C156 1.376(3)
C155 H155 0.9300
C156 H156 0.9300
C141 O141 1.272(10)
C141 H141 0.9300
C341 O341 1.271(13)
C341 H341 0.9300
N21 C25 1.344(3)
N21 N22 1.384(2)
N21 C211 1.430(3)
N22 C23 1.318(3)
C23 C24 1.411(3)
C23 C231 1.491(3)
C24 C25 1.374(3)
C24 C241 1.410(11)
C24 C441 1.508(13)
C25 O251 1.354(2)
C211 C216 1.377(3)
C211 C212 1.380(3)
C212 C213 1.381(3)
C212 H212 0.9300
C213 C214 1.360(4)
C213 H213 0.9300
C214 C215 1.363(3)
C214 H214 0.9300
C215 C216 1.377(3)
C215 H215 0.9300
C216 H216 0.9300
C231 H23A 0.9600
C231 H23B 0.9600
C231 H23C 0.9600
O251 C251 1.392(2)
C251 C252 1.376(3)
C251 C256 1.376(3)
C252 C253 1.383(3)
C252 Cl22 1.721(2)
C253 C254 1.368(3)
C253 H253 0.9300
C254 C255 1.372(3)
C254 H254 0.9300
C255 C256 1.379(3)
C255 H255 0.9300
C256 H256 0.9300
C241 O241 1.286(17)
C241 H241 0.9300
C441 O441 1.283(17)
C441 H441 0.9300

loop_
_geom_hbond_atom_site_label_D
_geom_hbond_atom_site_label_H
_geom_hbond_atom_site_label_A
_geom_hbond_site_symmetry_A
_geom_hbond_distance_DH
_geom_hbond_distance_HA
_geom_hbond_distance_DA
_geom_hbond_angle_DHA
_geom_hbond_publ_flag
C156 H156 N12 2_657 0.93 2.59 3.433(3) 152 no
C255 H255 Cg3 2_666 0.93 2.80 3.635(3) 140 no

loop_
_geom_torsion_atom_site_label_1
_geom_torsion_atom_site_label_2
_geom_torsion_atom_site_label_3
_geom_torsion_atom_site_label_4
_geom_torsion
C15 N11 N12 C13 -0.5(2)
C111 N11 N12 C13 178.80(18)
N11 N12 C13 C14 0.8(3)
N11 N12 C13 C131 -179.6(2)
N12 C13 C14 C15 -0.8(3)
C131 C13 C14 C15 179.6(2)
N12 C13 C14 C141 177.3(9)
C131 C13 C14 C141 -2.3(10)
N12 C13 C14 C341 176(2)
C131 C13 C14 C341 -3(2)
N12 N11 C15 O151 -178.96(18)
C111 N11 C15 O151 1.9(3)
N12 N11 C15 C14 0.0(2)
C111 N11 C15 C14 -179.2(2)
C141 C14 C15 N11 -177.5(10)
C13 C14 C15 N11 0.5(2)
C341 C14 C15 N11 -177.4(18)
C141 C14 C15 O151 1.3(11)
C13 C14 C15 O151 179.3(2)
C341 C14 C15 O151 1.4(19)
C15 N11 C111 C112 -19.3(4)
N12 N11 C111 C112 161.6(2)
C15 N11 C111 C116 161.9(2)
N12 N11 C111 C116 -17.2(3)
C116 C111 C112 C113 -1.4(5)
N11 C111 C112 C113 179.9(3)
C111 C112 C113 C114 1.3(6)
C112 C113 C114 C115 -0.4(6)
C113 C114 C115 C116 -0.3(5)
C112 C111 C116 C115 0.6(4)
N11 C111 C116 C115 179.4(2)
C114 C115 C116 C111 0.2(5)
N11 C15 O151 C151 -110.9(2)
C14 C15 O151 C151 70.4(3)
C15 O151 C151 C156 29.1(3)
C15 O151 C151 C152 -153.42(19)
C156 C151 C152 C153 -0.7(3)
O151 C151 C152 C153 -178.17(19)
C156 C151 C152 Cl12 -179.69(16)
O151 C151 C152 Cl12 2.8(3)
C151 C152 C153 C154 0.6(4)
Cl12 C152 C153 C154 179.7(2)
C152 C153 C154 C155 -0.5(4)
C153 C154 C155 C156 0.4(4)
C152 C151 C156 C155 0.6(3)
O151 C151 C156 C155 177.94(19)
C154 C155 C156 C151 -0.5(4)
C15 C14 C141 O141 1(2)
C13 C14 C141 O141 -176.7(9)
C341 C14 C141 O141 0(10)
C15 C14 C341 O341 -176.6(18)
C141 C14 C341 O341 3(9)
C13 C14 C341 O341 6(4)
C25 N21 N22 C23 -0.2(2)
C211 N21 N22 C23 177.93(18)
N21 N22 C23 C24 0.3(2)
N21 N22 C23 C231 -178.8(2)
N22 C23 C24 C25 -0.4(3)
C231 C23 C24 C25 178.7(2)
N22 C23 C24 C241 172.2(13)
C231 C23 C24 C241 -8.8(14)
N22 C23 C24 C441 -176.2(17)
C231 C23 C24 C441 2.9(17)
N22 N21 C25 O251 -175.75(17)
C211 N21 C25 O251 6.5(3)
N22 N21 C25 C24 0.0(2)
C211 N21 C25 C24 -177.8(2)
C241 C24 C25 N21 -171.4(14)
C23 C24 C25 N21 0.2(2)
C441 C24 C25 N21 176.8(15)
C241 C24 C25 O251 3.8(14)
C23 C24 C25 O251 175.4(2)
C441 C24 C25 O251 -8.0(15)
C25 N21 C211 C216 166.6(2)
N22 N21 C211 C216 -11.1(3)
C25 N21 C211 C212 -13.3(3)
N22 N21 C211 C212 169.0(2)
C216 C211 C212 C213 -0.9(4)
N21 C211 C212 C213 178.9(2)
C211 C212 C213 C214 1.3(5)
C212 C213 C214 C215 -0.6(5)
C213 C214 C215 C216 -0.4(4)
C214 C215 C216 C211 0.6(4)
C212 C211 C216 C215 0.0(4)
N21 C211 C216 C215 -179.9(2)
N21 C25 O251 C251 -117.7(2)
C24 C25 O251 C251 67.6(3)
C25 O251 C251 C252 -153.77(19)
C25 O251 C251 C256 29.0(3)
C256 C251 C252 C253 -0.3(3)
O251 C251 C252 C253 -177.63(18)
C256 C251 C252 Cl22 178.53(17)
O251 C251 C252 Cl22 1.3(2)
C251 C252 C253 C254 0.4(3)
Cl22 C252 C253 C254 -178.51(17)
C252 C253 C254 C255 -0.3(4)
C253 C254 C255 C256 0.3(4)
C252 C251 C256 C255 0.3(3)
O251 C251 C256 C255 177.4(2)
C254 C255 C256 C251 -0.3(4)
C25 C24 C241 O241 -9(3)
C23 C24 C241 O241 -179.1(12)
C441 C24 C241 O241 35(8)
C25 C24 C441 O441 177.0(16)
C241 C24 C441 O441 34(8)
C23 C24 C441 O441 -8(3)

_cod_database_fobs_code 2021646
